data_2230317
loop_
_publ_author_name
'Nesterov, Volodymyr V.'
'Sarkisov, Sergey S.'
'Shulaev, Vladimir'
'Nesterov, Vladimir N.'

_publ_section_title
;
 1-Benzyl-3,5-bis(4-chlorobenzylidene)piperidin-4-one
;
_journal_coeditor_code FL2348
_journal_issue 6
_journal_name_full 'Acta Crystallographica Section E'
_journal_page_first o1505
_journal_page_last o1506
_journal_paper_doi 10.1107/S1600536811018587
_journal_volume 67
_journal_year 2011
_chemical_formula_iupac 'C26 H21 Cl2 N O'
_chemical_formula_moiety 'C26 H21 Cl2 N O'
_chemical_formula_sum 'C26 H21 Cl2 N O'
_chemical_formula_weight 434.34
_chemical_name_systematic
;
1-Benzyl-3,5-bis(4-chlorobenzylidene)piperidin-4-one
;
_space_group_IT_number 2
_symmetry_cell_setting triclinic
_symmetry_space_group_name_Hall '-P 1'
_symmetry_space_group_name_H-M 'P -1'
_atom_sites_solution_hydrogens geom
_atom_sites_solution_primary direct
_atom_sites_solution_secondary difmap
_audit_creation_method SHELXL-97
_cell_angle_alpha 102.736(3)
_cell_angle_beta 111.676(2)
_cell_angle_gamma 104.066(3)
_cell_formula_units_Z 4
_cell_length_a 12.504(2)
_cell_length_b 13.414(4)
_cell_length_c 14.763(2)
_cell_measurement_reflns_used 2357
_cell_measurement_temperature 100(2)
_cell_measurement_theta_max 25.41
_cell_measurement_theta_min 2.44
_cell_volume 2095.7(8)
_computing_cell_refinement 'SAINT (Bruker, 2007)'
_computing_data_collection 'APEX2 (Bruker, 2007)'
_computing_data_reduction 'SAINT (Bruker, 2007)'
_computing_molecular_graphics 'SHELXTL (Sheldrick, 2008)'
_computing_publication_material 'SHELXTL (Sheldrick, 2008)'
_computing_structure_refinement 'SHELXL97 (Sheldrick, 2008)'
_computing_structure_solution 'SHELXS97 (Sheldrick, 2008)'
_diffrn_ambient_temperature 100(2)
_diffrn_measured_fraction_theta_full 1.000
_diffrn_measured_fraction_theta_max 1.000
_diffrn_measurement_device_type 'Bruker SMART APEXII CCD'
_diffrn_measurement_method \w
_diffrn_radiation_monochromator graphite
_diffrn_radiation_source 'fine-focus sealed tube'
_diffrn_radiation_type MoK\a
_diffrn_radiation_wavelength 0.71073
_diffrn_reflns_av_R_equivalents 0.0240
_diffrn_reflns_av_sigmaI/netI 0.0254
_diffrn_reflns_limit_h_max 15
_diffrn_reflns_limit_h_min -15
_diffrn_reflns_limit_k_max 16
_diffrn_reflns_limit_k_min -16
_diffrn_reflns_limit_l_max 18
_diffrn_reflns_limit_l_min -18
_diffrn_reflns_number 24542
_diffrn_reflns_theta_full 26.02
_diffrn_reflns_theta_max 26.02
_diffrn_reflns_theta_min 1.67
_exptl_absorpt_coefficient_mu 0.328
_exptl_absorpt_correction_T_max 0.9617
_exptl_absorpt_correction_T_min 0.9224
_exptl_absorpt_correction_type multi-scan
_exptl_absorpt_process_details '(SADABS; Bruker, 2001)'
_exptl_crystal_colour yellow
_exptl_crystal_density_diffrn 1.377
_exptl_crystal_density_method 'not measured'
_exptl_crystal_description plate
_exptl_crystal_F_000 904
_exptl_crystal_size_max 0.25
_exptl_crystal_size_mid 0.20
_exptl_crystal_size_min 0.12
_refine_diff_density_max 0.790
_refine_diff_density_min -0.475
_refine_ls_extinction_method none
_refine_ls_goodness_of_fit_ref 1.018
_refine_ls_hydrogen_treatment constr
_refine_ls_matrix_type full
_refine_ls_number_parameters 541
_refine_ls_number_reflns 8251
_refine_ls_number_restraints 0
_refine_ls_restrained_S_all 1.018
_refine_ls_R_factor_all 0.0468
_refine_ls_R_factor_gt 0.0386
_refine_ls_shift/su_max 0.001
_refine_ls_shift/su_mean 0.000
_refine_ls_structure_factor_coef Fsqd
_refine_ls_weighting_details 'calc w=1/[\s^2^(Fo^2^)+(0.0570P)^2^+1.1100P] where P=(Fo^2^+2Fc^2^)/3'
_refine_ls_weighting_scheme calc
_refine_ls_wR_factor_gt 0.1016
_refine_ls_wR_factor_ref 0.1081
_reflns_number_gt 7049
_reflns_number_total 8251
_reflns_threshold_expression I>2\s(I)
_cod_data_source_file fl2348.cif
_cod_data_source_block I
_cod_database_code 2230317
_cod_database_fobs_code 2230317

loop_
_symmetry_equiv_pos_as_xyz
'x, y, z'
'-x, -y, -z'

loop_
_atom_site_type_symbol
_atom_site_label
_atom_site_fract_x
_atom_site_fract_y
_atom_site_fract_z
_atom_site_U_iso_or_equiv
_atom_site_adp_type
_atom_site_calc_flag
_atom_site_refinement_flags
_atom_site_occupancy
_atom_site_symmetry_multiplicity
_atom_site_disorder_assembly
_atom_site_disorder_group
Cl Cl1A 0.01606(5) 0.78507(4) 0.69670(4) 0.03870(13) Uani d . 1 1 . .
Cl Cl2A 0.65255(5) 0.12893(5) 0.08931(4) 0.03854(13) Uani d . 1 1 . .
O O1A 0.35806(13) 0.34345(11) 0.51320(10) 0.0336(3) Uani d . 1 1 . .
N N1A 0.24037(13) 0.45157(12) 0.27541(11) 0.0214(3) Uani d . 1 1 . .
C C1A 0.20424(16) 0.49694(15) 0.19088(13) 0.0235(4) Uani d . 1 1 . .
H H1AA 0.2213 0.4597 0.1348 0.028 Uiso calc R 1 1 . .
H H1AB 0.2548 0.5758 0.2178 0.028 Uiso calc R 1 1 . .
C C2A 0.24894(16) 0.52293(14) 0.37107(13) 0.0225(4) Uani d . 1 1 . .
H H2AA 0.1714 0.5376 0.3558 0.027 Uiso calc R 1 1 . .
H H2AB 0.3172 0.5937 0.3974 0.027 Uiso calc R 1 1 . .
C C3A 0.27142(16) 0.46956(14) 0.45281(13) 0.0225(4) Uani d . 1 1 . .
C C4A 0.33892(16) 0.39154(14) 0.44991(13) 0.0237(4) Uani d . 1 1 . .
C C5A 0.38468(15) 0.37528(14) 0.36967(13) 0.0226(4) Uani d . 1 1 . .
C C6A 0.35812(16) 0.43693(15) 0.29532(13) 0.0230(4) Uani d . 1 1 . .
H H6AA 0.4249 0.5093 0.3251 0.028 Uiso calc R 1 1 . .
H H6AB 0.3550 0.3959 0.2293 0.028 Uiso calc R 1 1 . .
C C7A 0.23584(16) 0.48474(15) 0.52962(13) 0.0243(4) Uani d . 1 1 . .
H H7AA 0.2517 0.4389 0.5698 0.029 Uiso calc R 1 1 . .
C C8A 0.17781(16) 0.55822(15) 0.56197(13) 0.0242(4) Uani d . 1 1 . .
C C9A 0.12682(16) 0.53599(16) 0.62905(13) 0.0273(4) Uani d . 1 1 . .
H H9AA 0.1272 0.4722 0.6470 0.033 Uiso calc R 1 1 . .
C C10A 0.07631(16) 0.60382(16) 0.66965(14) 0.0279(4) Uani d . 1 1 . .
H H10A 0.0426 0.5874 0.7150 0.033 Uiso calc R 1 1 . .
C C11A 0.07585(17) 0.69624(16) 0.64286(14) 0.0283(4) Uani d . 1 1 . .
C C12A 0.12458(17) 0.72161(15) 0.57642(14) 0.0287(4) Uani d . 1 1 . .
H H12A 0.1224 0.7849 0.5581 0.034 Uiso calc R 1 1 . .
C C13A 0.17646(17) 0.65334(15) 0.53720(13) 0.0265(4) Uani d . 1 1 . .
H H13A 0.2115 0.6712 0.4931 0.032 Uiso calc R 1 1 . .
C C14A 0.44035(15) 0.30143(15) 0.36640(13) 0.0238(4) Uani d . 1 1 . .
H H14A 0.4473 0.2674 0.4173 0.029 Uiso calc R 1 1 . .
C C15A 0.49216(15) 0.26528(15) 0.29595(13) 0.0235(4) Uani d . 1 1 . .
C C16A 0.49531(16) 0.15947(15) 0.27926(14) 0.0256(4) Uani d . 1 1 . .
H H16A 0.4647 0.1160 0.3133 0.031 Uiso calc R 1 1 . .
C C17A 0.54175(17) 0.11651(16) 0.21450(15) 0.0285(4) Uani d . 1 1 . .
H H17A 0.5406 0.0436 0.2023 0.034 Uiso calc R 1 1 . .
C C18A 0.59003(16) 0.18160(16) 0.16772(14) 0.0271(4) Uani d . 1 1 . .
C C19A 0.59069(16) 0.28780(15) 0.18407(14) 0.0269(4) Uani d . 1 1 . .
H H19A 0.6250 0.3321 0.1524 0.032 Uiso calc R 1 1 . .
C C20A 0.54096(16) 0.32860(15) 0.24702(13) 0.0250(4) Uani d . 1 1 . .
H H20A 0.5399 0.4007 0.2572 0.030 Uiso calc R 1 1 . .
C C21A 0.06923(16) 0.48300(14) 0.14668(12) 0.0212(3) Uani d . 1 1 . .
C C22A 0.03196(17) 0.57277(14) 0.14847(14) 0.0265(4) Uani d . 1 1 . .
H H22A 0.0921 0.6446 0.1806 0.032 Uiso calc R 1 1 . .
C C23A -0.09251(18) 0.55824(15) 0.10361(14) 0.0300(4) Uani d . 1 1 . .
H H23A -0.1169 0.6201 0.1046 0.036 Uiso calc R 1 1 . .
C C24A -0.18115(17) 0.45380(15) 0.05750(14) 0.0275(4) Uani d . 1 1 . .
H H24A -0.2662 0.4438 0.0266 0.033 Uiso calc R 1 1 . .
C C25A -0.14470(17) 0.36398(15) 0.05688(13) 0.0257(4) Uani d . 1 1 . .
H H25A -0.2051 0.2923 0.0263 0.031 Uiso calc R 1 1 . .
C C26A -0.02083(17) 0.37834(14) 0.10062(13) 0.0240(4) Uani d . 1 1 . .
H H26A 0.0032 0.3163 0.0993 0.029 Uiso calc R 1 1 . .
Cl Cl1B 0.95734(5) -0.23822(4) 0.32282(4) 0.03777(13) Uani d . 1 1 . .
Cl Cl2B 0.37099(5) 0.37742(4) 0.99889(4) 0.03390(13) Uani d . 1 1 . .
O O1B 0.56754(19) 0.16150(17) 0.50449(12) 0.0619(6) Uani d . 1 1 . .
N N1B 0.80808(13) 0.13829(11) 0.75624(11) 0.0214(3) Uani d . 1 1 . .
C C1B 0.90276(16) 0.13447(14) 0.85070(13) 0.0231(4) Uani d . 1 1 . .
H H1BA 0.9251 0.2006 0.9096 0.028 Uiso calc R 1 1 . .
H H1BB 0.9775 0.1383 0.8406 0.028 Uiso calc R 1 1 . .
C C2B 0.77495(16) 0.04704(14) 0.66319(13) 0.0218(3) Uani d . 1 1 . .
H H2BA 0.7250 -0.0217 0.6647 0.026 Uiso calc R 1 1 . .
H H2BB 0.8506 0.0382 0.6615 0.026 Uiso calc R 1 1 . .
C C3B 0.70258(17) 0.06941(14) 0.56795(13) 0.0244(4) Uani d . 1 1 . .
C C4B 0.62426(19) 0.13581(17) 0.57702(15) 0.0321(4) Uani d . 1 1 . .
C C5B 0.61373(16) 0.16622(14) 0.67621(13) 0.0236(4) Uani d . 1 1 . .
C C6B 0.69847(16) 0.14481(14) 0.76757(13) 0.0221(4) Uani d . 1 1 . .
H H6BA 0.7233 0.2045 0.8326 0.026 Uiso calc R 1 1 . .
H H6BB 0.6544 0.0753 0.7718 0.026 Uiso calc R 1 1 . .
C C7B 0.70371(17) 0.03605(15) 0.47530(14) 0.0259(4) Uani d . 1 1 . .
H H7BA 0.6560 0.0600 0.4238 0.031 Uiso calc R 1 1 . .
C C8B 0.76759(16) -0.03161(14) 0.44228(13) 0.0242(4) Uani d . 1 1 . .
C C9B 0.79157(17) -0.02325(15) 0.35788(14) 0.0260(4) Uani d . 1 1 . .
H H9BA 0.7661 0.0258 0.3247 0.031 Uiso calc R 1 1 . .
C C10B 0.85128(18) -0.08460(15) 0.32190(14) 0.0288(4) Uani d . 1 1 . .
H H10B 0.8684 -0.0767 0.2658 0.035 Uiso calc R 1 1 . .
C C11B 0.88558(17) -0.15780(15) 0.36921(14) 0.0274(4) Uani d . 1 1 . .
C C12B 0.86061(17) -0.17053(15) 0.45097(14) 0.0273(4) Uani d . 1 1 . .
H H12B 0.8835 -0.2218 0.4820 0.033 Uiso calc R 1 1 . .
C C13B 0.80220(17) -0.10792(14) 0.48681(13) 0.0254(4) Uani d . 1 1 . .
H H13B 0.7851 -0.1167 0.5427 0.030 Uiso calc R 1 1 . .
C C14B 0.52956(16) 0.21299(14) 0.67633(13) 0.0241(4) Uani d . 1 1 . .
H H14B 0.4869 0.2238 0.6133 0.029 Uiso calc R 1 1 . .
C C15B 0.49337(15) 0.24968(14) 0.75771(13) 0.0216(3) Uani d . 1 1 . .
C C16B 0.43215(16) 0.32462(14) 0.74851(14) 0.0235(4) Uani d . 1 1 . .
H H16B 0.4161 0.3487 0.6906 0.028 Uiso calc R 1 1 . .
C C17B 0.39458(16) 0.36416(15) 0.82178(14) 0.0256(4) Uani d . 1 1 . .
H H17B 0.3554 0.4164 0.8154 0.031 Uiso calc R 1 1 . .
C C18B 0.41504(16) 0.32627(15) 0.90467(13) 0.0235(4) Uani d . 1 1 . .
C C19B 0.47058(16) 0.24907(15) 0.91413(13) 0.0245(4) Uani d . 1 1 . .
H H19B 0.4811 0.2217 0.9697 0.029 Uiso calc R 1 1 . .
C C20B 0.51062(16) 0.21212(14) 0.84192(13) 0.0234(4) Uani d . 1 1 . .
H H20B 0.5505 0.1604 0.8494 0.028 Uiso calc R 1 1 . .
C C21B 0.86682(15) 0.03449(14) 0.88084(13) 0.0223(4) Uani d . 1 1 . .
C C22B 0.88113(16) -0.06166(15) 0.83723(14) 0.0265(4) Uani d . 1 1 . .
H H22B 0.9155 -0.0639 0.7895 0.032 Uiso calc R 1 1 . .
C C23B 0.84610(18) -0.15432(16) 0.86226(15) 0.0324(4) Uani d . 1 1 . .
H H23B 0.8552 -0.2196 0.8310 0.039 Uiso calc R 1 1 . .
C C24B 0.79766(18) -0.15083(17) 0.93324(16) 0.0360(5) Uani d . 1 1 . .
H H24B 0.7741 -0.2137 0.9511 0.043 Uiso calc R 1 1 . .
C C25B 0.78367(18) -0.05629(18) 0.97777(16) 0.0344(4) Uani d . 1 1 . .
H H25B 0.7504 -0.0542 1.0262 0.041 Uiso calc R 1 1 . .
C C26B 0.81808(17) 0.03602(16) 0.95213(14) 0.0278(4) Uani d . 1 1 . .
H H26B 0.8083 0.1009 0.9835 0.033 Uiso calc R 1 1 . .

loop_
_atom_site_aniso_label
_atom_site_aniso_U_11
_atom_site_aniso_U_22
_atom_site_aniso_U_33
_atom_site_aniso_U_12
_atom_site_aniso_U_13
_atom_site_aniso_U_23
Cl1A 0.0431(3) 0.0438(3) 0.0363(3) 0.0205(2) 0.0243(2) 0.0098(2)
Cl2A 0.0449(3) 0.0511(3) 0.0420(3) 0.0289(2) 0.0311(2) 0.0227(2)
O1A 0.0478(8) 0.0417(8) 0.0285(7) 0.0268(7) 0.0218(6) 0.0227(6)
N1A 0.0245(7) 0.0260(7) 0.0169(7) 0.0114(6) 0.0089(6) 0.0108(6)
C1A 0.0262(9) 0.0290(9) 0.0191(8) 0.0118(7) 0.0101(7) 0.0129(7)
C2A 0.0246(9) 0.0240(9) 0.0195(8) 0.0090(7) 0.0095(7) 0.0084(7)
C3A 0.0226(8) 0.0219(8) 0.0186(8) 0.0054(7) 0.0065(7) 0.0066(7)
C4A 0.0256(9) 0.0253(9) 0.0179(8) 0.0078(7) 0.0075(7) 0.0085(7)
C5A 0.0211(8) 0.0254(9) 0.0200(8) 0.0080(7) 0.0071(7) 0.0095(7)
C6A 0.0223(8) 0.0289(9) 0.0208(8) 0.0099(7) 0.0100(7) 0.0124(7)
C7A 0.0236(9) 0.0270(9) 0.0193(8) 0.0068(7) 0.0072(7) 0.0095(7)
C8A 0.0219(8) 0.0273(9) 0.0158(8) 0.0050(7) 0.0053(7) 0.0031(7)
C9A 0.0249(9) 0.0310(10) 0.0195(8) 0.0045(8) 0.0065(7) 0.0088(7)
C10A 0.0244(9) 0.0356(10) 0.0201(9) 0.0066(8) 0.0101(7) 0.0075(8)
C11A 0.0246(9) 0.0324(10) 0.0224(9) 0.0081(8) 0.0100(7) 0.0023(8)
C12A 0.0305(10) 0.0265(9) 0.0254(9) 0.0076(8) 0.0114(8) 0.0070(7)
C13A 0.0298(9) 0.0279(9) 0.0198(8) 0.0064(8) 0.0119(7) 0.0073(7)
C14A 0.0211(8) 0.0292(9) 0.0213(8) 0.0077(7) 0.0086(7) 0.0122(7)
C15A 0.0183(8) 0.0300(9) 0.0204(8) 0.0097(7) 0.0051(7) 0.0105(7)
C16A 0.0241(9) 0.0319(10) 0.0244(9) 0.0119(8) 0.0111(7) 0.0135(8)
C17A 0.0298(10) 0.0304(10) 0.0312(10) 0.0148(8) 0.0152(8) 0.0139(8)
C18A 0.0219(9) 0.0399(11) 0.0249(9) 0.0153(8) 0.0122(7) 0.0134(8)
C19A 0.0208(9) 0.0337(10) 0.0263(9) 0.0081(7) 0.0086(7) 0.0159(8)
C20A 0.0209(8) 0.0280(9) 0.0227(9) 0.0081(7) 0.0060(7) 0.0099(7)
C21A 0.0271(9) 0.0259(9) 0.0132(7) 0.0113(7) 0.0091(7) 0.0090(7)
C22A 0.0307(10) 0.0207(9) 0.0252(9) 0.0081(7) 0.0094(8) 0.0091(7)
C23A 0.0363(10) 0.0264(9) 0.0298(10) 0.0183(8) 0.0128(8) 0.0097(8)
C24A 0.0260(9) 0.0333(10) 0.0245(9) 0.0141(8) 0.0106(7) 0.0098(8)
C25A 0.0289(9) 0.0238(9) 0.0211(9) 0.0072(7) 0.0098(7) 0.0066(7)
C26A 0.0333(10) 0.0214(8) 0.0192(8) 0.0134(7) 0.0111(7) 0.0075(7)
Cl1B 0.0470(3) 0.0375(3) 0.0438(3) 0.0213(2) 0.0317(2) 0.0141(2)
Cl2B 0.0409(3) 0.0470(3) 0.0327(3) 0.0277(2) 0.0248(2) 0.0200(2)
O1B 0.0977(14) 0.1087(15) 0.0391(9) 0.0861(13) 0.0465(10) 0.0507(10)
N1B 0.0246(7) 0.0225(7) 0.0189(7) 0.0097(6) 0.0109(6) 0.0070(6)
C1B 0.0229(8) 0.0234(9) 0.0210(8) 0.0080(7) 0.0089(7) 0.0060(7)
C2B 0.0238(8) 0.0214(8) 0.0206(8) 0.0084(7) 0.0106(7) 0.0065(7)
C3B 0.0293(9) 0.0253(9) 0.0224(9) 0.0111(7) 0.0129(7) 0.0111(7)
C4B 0.0419(11) 0.0417(11) 0.0281(10) 0.0248(9) 0.0209(9) 0.0197(9)
C5B 0.0280(9) 0.0244(9) 0.0221(9) 0.0104(7) 0.0128(7) 0.0105(7)
C6B 0.0265(9) 0.0239(9) 0.0202(8) 0.0114(7) 0.0126(7) 0.0091(7)
C7B 0.0285(9) 0.0281(9) 0.0231(9) 0.0107(8) 0.0119(8) 0.0109(7)
C8B 0.0250(9) 0.0241(9) 0.0195(8) 0.0061(7) 0.0095(7) 0.0046(7)
C9B 0.0311(10) 0.0251(9) 0.0222(9) 0.0086(8) 0.0131(8) 0.0086(7)
C10B 0.0338(10) 0.0287(9) 0.0246(9) 0.0062(8) 0.0178(8) 0.0075(8)
C11B 0.0272(9) 0.0255(9) 0.0284(9) 0.0074(7) 0.0155(8) 0.0040(7)
C12B 0.0306(10) 0.0246(9) 0.0245(9) 0.0086(8) 0.0119(8) 0.0066(7)
C13B 0.0297(9) 0.0259(9) 0.0197(8) 0.0076(7) 0.0125(7) 0.0065(7)
C14B 0.0276(9) 0.0263(9) 0.0212(8) 0.0108(7) 0.0107(7) 0.0120(7)
C15B 0.0186(8) 0.0230(8) 0.0210(8) 0.0056(7) 0.0073(7) 0.0084(7)
C16B 0.0227(8) 0.0288(9) 0.0240(9) 0.0103(7) 0.0113(7) 0.0154(7)
C17B 0.0237(9) 0.0288(9) 0.0303(9) 0.0145(7) 0.0126(8) 0.0143(8)
C18B 0.0223(8) 0.0284(9) 0.0230(9) 0.0101(7) 0.0126(7) 0.0091(7)
C19B 0.0271(9) 0.0292(9) 0.0214(9) 0.0121(8) 0.0113(7) 0.0130(7)
C20B 0.0262(9) 0.0245(9) 0.0229(9) 0.0122(7) 0.0110(7) 0.0110(7)
C21B 0.0183(8) 0.0251(9) 0.0200(8) 0.0084(7) 0.0049(7) 0.0071(7)
C22B 0.0255(9) 0.0302(10) 0.0243(9) 0.0142(8) 0.0091(7) 0.0095(8)
C23B 0.0295(10) 0.0264(10) 0.0329(10) 0.0136(8) 0.0035(8) 0.0093(8)
C24B 0.0273(10) 0.0338(11) 0.0412(12) 0.0067(8) 0.0061(9) 0.0235(9)
C25B 0.0297(10) 0.0465(12) 0.0328(10) 0.0136(9) 0.0154(9) 0.0212(9)
C26B 0.0283(9) 0.0334(10) 0.0253(9) 0.0148(8) 0.0122(8) 0.0119(8)

loop_
_atom_type_symbol
_atom_type_description
_atom_type_scat_dispersion_real
_atom_type_scat_dispersion_imag
_atom_type_scat_source
C C 0.0033 0.0016 'International Tables Vol C Tables 4.2.6.8 and 6.1.1.4'
H H 0.0000 0.0000 'International Tables Vol C Tables 4.2.6.8 and 6.1.1.4'
N N 0.0061 0.0033 'International Tables Vol C Tables 4.2.6.8 and 6.1.1.4'
O O 0.0106 0.0060 'International Tables Vol C Tables 4.2.6.8 and 6.1.1.4'
Cl Cl 0.1484 0.1585 'International Tables Vol C Tables 4.2.6.8 and 6.1.1.4'

loop_
_geom_angle_atom_site_label_1
_geom_angle_atom_site_label_2
_geom_angle_atom_site_label_3
_geom_angle_site_symmetry_1
_geom_angle_site_symmetry_3
_geom_angle
_geom_angle_publ_flag
C6A N1A C2A . . 109.92(13) ?
C6A N1A C1A . . 110.49(13) ?
C2A N1A C1A . . 111.03(13) ?
N1A C1A C21A . . 112.10(14) ?
N1A C1A H1AA . . 109.2 ?
C21A C1A H1AA . . 109.2 ?
N1A C1A H1AB . . 109.2 ?
C21A C1A H1AB . . 109.2 ?
H1AA C1A H1AB . . 107.9 ?
N1A C2A C3A . . 110.47(14) ?
N1A C2A H2AA . . 109.6 ?
C3A C2A H2AA . . 109.6 ?
N1A C2A H2AB . . 109.6 ?
C3A C2A H2AB . . 109.6 ?
H2AA C2A H2AB . . 108.1 ?
C7A C3A C4A . . 115.94(16) ?
C7A C3A C2A . . 126.30(16) ?
C4A C3A C2A . . 117.76(15) ?
O1A C4A C5A 1 . 120.82(16) ?
O1A C4A C5A . . 120.82(16) ?
O1A C4A C3A 1 . 120.99(16) ?
O1A C4A C3A . . 120.99(16) ?
C5A C4A C3A . . 118.17(15) ?
C14A C5A C4A . . 116.67(16) ?
C14A C5A C6A . . 125.41(16) ?
C4A C5A C6A . . 117.80(15) ?
N1A C6A C5A . . 110.04(14) ?
N1A C6A H6AA . . 109.7 ?
C5A C6A H6AA . . 109.7 ?
N1A C6A H6AB . . 109.7 ?
C5A C6A H6AB . . 109.7 ?
H6AA C6A H6AB . . 108.2 ?
C3A C7A C8A . . 131.99(17) ?
C3A C7A H7AA . . 114.0 ?
C8A C7A H7AA . . 114.0 ?
C13A C8A C9A . . 117.67(17) ?
C13A C8A C7A . . 125.01(16) ?
C9A C8A C7A . . 117.16(17) ?
C10A C9A C8A . . 122.13(18) ?
C10A C9A H9AA . . 118.9 ?
C8A C9A H9AA . . 118.9 ?
C9A C10A C11A . . 118.51(17) ?
C9A C10A H10A . . 120.7 ?
C11A C10A H10A . . 120.7 ?
C10A C11A C12A . . 121.59(17) ?
C10A C11A Cl1A . . 118.99(14) ?
C12A C11A Cl1A . . 119.40(15) ?
C13A C12A C11A . . 119.25(18) ?
C13A C12A H12A . . 120.4 ?
C11A C12A H12A . . 120.4 ?
C12A C13A C8A . . 120.83(17) ?
C12A C13A H13A . . 119.6 ?
C8A C13A H13A . . 119.6 ?
C5A C14A C15A . . 129.81(16) ?
C5A C14A H14A . . 115.1 ?
C15A C14A H14A . . 115.1 ?
C16A C15A C20A . . 117.86(17) ?
C16A C15A C14A . . 116.56(16) ?
C20A C15A C14A . . 125.56(17) ?
C17A C16A C15A . . 121.75(17) ?
C17A C16A H16A . . 119.1 ?
C15A C16A H16A . . 119.1 ?
C16A C17A C18A . . 118.90(18) ?
C16A C17A H17A . . 120.5 ?
C18A C17A H17A . . 120.5 ?
C17A C18A C19A . . 120.95(17) ?
C17A C18A Cl2A . . 118.89(15) ?
C19A C18A Cl2A . . 120.16(14) ?
C20A C19A C18A . . 119.41(16) ?
C20A C19A H19A . . 120.3 ?
C18A C19A H19A . . 120.3 ?
C19A C20A C15A . . 121.08(17) ?
C19A C20A H20A . . 119.5 ?
C15A C20A H20A . . 119.5 ?
C22A C21A C26A . . 118.64(16) ?
C22A C21A C1A . . 121.36(16) ?
C26A C21A C1A . . 119.98(15) ?
C23A C22A C21A . . 120.60(17) ?
C23A C22A H22A . . 119.7 ?
C21A C22A H22A . . 119.7 ?
C24A C23A C22A . . 120.22(17) ?
C24A C23A H23A . . 119.9 ?
C22A C23A H23A . . 119.9 ?
C23A C24A C25A . . 119.49(17) ?
C23A C24A H24A . . 120.3 ?
C25A C24A H24A . . 120.3 ?
C26A C25A C24A . . 120.30(17) ?
C26A C25A H25A . . 119.9 ?
C24A C25A H25A . . 119.8 ?
C25A C26A C21A . . 120.73(16) ?
C25A C26A H26A . . 119.6 ?
C21A C26A H26A . . 119.6 ?
C6B N1B C2B . . 110.96(13) ?
C6B N1B C1B . . 112.52(13) ?
C2B N1B C1B . . 112.25(13) ?
N1B C1B C21B . . 116.12(14) ?
N1B C1B H1BA . . 108.3 ?
C21B C1B H1BA . . 108.3 ?
N1B C1B H1BB . . 108.3 ?
C21B C1B H1BB . . 108.3 ?
H1BA C1B H1BB . . 107.4 ?
N1B C2B C3B . . 109.53(14) ?
N1B C2B H2BA . . 109.8 ?
C3B C2B H2BA . . 109.8 ?
N1B C2B H2BB . . 109.8 ?
C3B C2B H2BB . . 109.8 ?
H2BA C2B H2BB . . 108.2 ?
C7B C3B C4B . . 117.08(16) ?
C7B C3B C2B . . 125.51(16) ?
C4B C3B C2B . . 117.40(15) ?
O1B C4B C5B 1 . 120.89(18) ?
O1B C4B C5B . . 120.89(18) ?
O1B C4B C3B 1 . 121.05(17) ?
O1B C4B C3B . . 121.05(17) ?
C5B C4B C3B . . 118.02(16) ?
C14B C5B C4B . . 116.11(16) ?
C14B C5B C6B . . 125.67(16) ?
C4B C5B C6B . . 118.20(15) ?
N1B C6B C5B . . 110.34(14) ?
N1B C6B H6BA . . 109.6 ?
C5B C6B H6BA . . 109.6 ?
N1B C6B H6BB . . 109.6 ?
C5B C6B H6BB . . 109.6 ?
H6BA C6B H6BB . . 108.1 ?
C3B C7B C8B . . 129.59(17) ?
C3B C7B H7BA . . 115.2 ?
C8B C7B H7BA . . 115.2 ?
C13B C8B C9B . . 117.56(16) ?
C13B C8B C7B . . 124.16(16) ?
C9B C8B C7B . . 118.23(16) ?
C10B C9B C8B . . 121.70(17) ?
C10B C9B H9BA . . 119.1 ?
C8B C9B H9BA . . 119.1 ?
C9B C10B C11B . . 118.80(17) ?
C9B C10B H10B . . 120.6 ?
C11B C10B H10B . . 120.6 ?
C10B C11B C12B . . 121.21(17) ?
C10B C11B Cl1B . . 119.43(14) ?
C12B C11B Cl1B . . 119.33(15) ?
C13B C12B C11B . . 119.37(17) ?
C13B C12B H12B . . 120.3 ?
C11B C12B H12B . . 120.3 ?
C12B C13B C8B . . 121.32(17) ?
C12B C13B H13B . . 119.3 ?
C8B C13B H13B . . 119.3 ?
C5B C14B C15B . . 130.51(16) ?
C5B C14B H14B . . 114.7 ?
C15B C14B H14B . . 114.7 ?
C16B C15B C20B . . 117.61(16) ?
C16B C15B C14B . . 117.40(15) ?
C20B C15B C14B . . 124.93(16) ?
C17B C16B C15B . . 121.57(16) ?
C17B C16B H16B . . 119.2 ?
C15B C16B H16B . . 119.2 ?
C16B C17B C18B . . 118.99(16) ?
C16B C17B H17B . . 120.5 ?
C18B C17B H17B . . 120.5 ?
C19B C18B C17B . . 121.11(16) ?
C19B C18B Cl2B . . 119.42(14) ?
C17B C18B Cl2B . . 119.47(14) ?
C20B C19B C18B . . 119.43(16) ?
C20B C19B H19B . . 120.3 ?
C18B C19B H19B . . 120.3 ?
C19B C20B C15B . . 121.20(16) ?
C19B C20B H20B . . 119.4 ?
C15B C20B H20B . . 119.4 ?
C22B C21B C26B . . 118.14(17) ?
C22B C21B C1B . . 120.62(16) ?
C26B C21B C1B . . 121.24(16) ?
C23B C22B C21B . . 121.22(18) ?
C23B C22B H22B . . 119.4 ?
C21B C22B H22B . . 119.4 ?
C24B C23B C22B . . 119.57(18) ?
C24B C23B H23B . . 120.2 ?
C22B C23B H23B . . 120.2 ?
C25B C24B C23B . . 120.06(18) ?
C25B C24B H24B . . 120.0 ?
C23B C24B H24B . . 120.0 ?
C24B C25B C26B . . 120.25(19) ?
C24B C25B H25B . . 119.9 ?
C26B C25B H25B . . 119.9 ?
C25B C26B C21B . . 120.76(18) ?
C25B C26B H26B . . 119.6 ?
C21B C26B H26B . . 119.6 ?

loop_
_geom_bond_atom_site_label_1
_geom_bond_atom_site_label_2
_geom_bond_site_symmetry_2
_geom_bond_distance
_geom_bond_publ_flag
Cl1A C11A . 1.7507(19) ?
Cl2A C18A . 1.7398(18) ?
O1A C4A . 1.234(2) ?
N1A C6A . 1.462(2) ?
N1A C2A . 1.471(2) ?
N1A C1A . 1.478(2) ?
C1A C21A . 1.513(2) ?
C1A H1AA . 0.9900 ?
C1A H1AB . 0.9900 ?
C2A C3A . 1.509(2) ?
C2A H2AA . 0.9900 ?
C2A H2AB . 0.9900 ?
C3A C7A . 1.357(2) ?
C3A C4A . 1.499(2) ?
C4A O1A 1 1.234(2) ?
C4A C5A . 1.492(2) ?
C5A C14A . 1.344(3) ?
C5A C6A . 1.505(2) ?
C6A H6AA . 0.9900 ?
C6A H6AB . 0.9900 ?
C7A C8A . 1.457(3) ?
C7A H7AA . 0.9500 ?
C8A C13A . 1.405(3) ?
C8A C9A . 1.407(3) ?
C9A C10A . 1.380(3) ?
C9A H9AA . 0.9500 ?
C10A C11A . 1.382(3) ?
C10A H10A . 0.9500 ?
C11A C12A . 1.392(3) ?
C12A C13A . 1.388(3) ?
C12A H12A . 0.9500 ?
C13A H13A . 0.9500 ?
C14A C15A . 1.471(2) ?
C14A H14A . 0.9500 ?
C15A C16A . 1.399(3) ?
C15A C20A . 1.400(3) ?
C16A C17A . 1.383(3) ?
C16A H16A . 0.9500 ?
C17A C18A . 1.386(3) ?
C17A H17A . 0.9500 ?
C18A C19A . 1.389(3) ?
C19A C20A . 1.385(3) ?
C19A H19A . 0.9500 ?
C20A H20A . 0.9500 ?
C21A C22A . 1.391(2) ?
C21A C26A . 1.395(2) ?
C22A C23A . 1.390(3) ?
C22A H22A . 0.9500 ?
C23A C24A . 1.386(3) ?
C23A H23A . 0.9500 ?
C24A C25A . 1.387(3) ?
C24A H24A . 0.9500 ?
C25A C26A . 1.384(3) ?
C25A H25A . 0.9500 ?
C26A H26A . 0.9500 ?
Cl1B C11B . 1.7427(19) ?
Cl2B C18B . 1.7430(18) ?
O1B C4B . 1.220(2) ?
N1B C6B . 1.461(2) ?
N1B C2B . 1.466(2) ?
N1B C1B . 1.480(2) ?
C1B C21B . 1.522(2) ?
C1B H1BA . 0.9900 ?
C1B H1BB . 0.9900 ?
C2B C3B . 1.505(2) ?
C2B H2BA . 0.9900 ?
C2B H2BB . 0.9900 ?
C3B C7B . 1.349(2) ?
C3B C4B . 1.496(3) ?
C4B O1B 1 1.220(2) ?
C4B C5B . 1.494(2) ?
C5B C14B . 1.350(2) ?
C5B C6B . 1.512(2) ?
C6B H6BA . 0.9900 ?
C6B H6BB . 0.9900 ?
C7B C8B . 1.464(3) ?
C7B H7BA . 0.9500 ?
C8B C13B . 1.403(3) ?
C8B C9B . 1.406(2) ?
C9B C10B . 1.384(3) ?
C9B H9BA . 0.9500 ?
C10B C11B . 1.386(3) ?
C10B H10B . 0.9500 ?
C11B C12B . 1.388(3) ?
C12B C13B . 1.381(3) ?
C12B H12B . 0.9500 ?
C13B H13B . 0.9500 ?
C14B C15B . 1.463(2) ?
C14B H14B . 0.9500 ?
C15B C16B . 1.404(2) ?
C15B C20B . 1.406(2) ?
C16B C17B . 1.384(2) ?
C16B H16B . 0.9500 ?
C17B C18B . 1.388(2) ?
C17B H17B . 0.9500 ?
C18B C19B . 1.384(3) ?
C19B C20B . 1.384(2) ?
C19B H19B . 0.9500 ?
C20B H20B . 0.9500 ?
C21B C22B . 1.393(3) ?
C21B C26B . 1.396(2) ?
C22B C23B . 1.390(3) ?
C22B H22B . 0.9500 ?
C23B C24B . 1.389(3) ?
C23B H23B . 0.9500 ?
C24B C25B . 1.377(3) ?
C24B H24B . 0.9500 ?
C25B C26B . 1.389(3) ?
C25B H25B . 0.9500 ?
C26B H26B . 0.9500 ?

loop_
_geom_hbond_atom_site_label_D
_geom_hbond_atom_site_label_H
_geom_hbond_atom_site_label_A
_geom_hbond_site_symmetry_A
_geom_hbond_distance_DH
_geom_hbond_distance_HA
_geom_hbond_distance_DA
_geom_hbond_angle_DHA
C16B H16B O1A 1 0.95 2.42 3.334(2) 160
C14A H14A O1B 1 0.95 2.52 3.309(2) 141
C16A H16A O1B 1 0.95 2.48 3.099(2) 122

loop_
_geom_torsion_atom_site_label_1
_geom_torsion_atom_site_label_2
_geom_torsion_atom_site_label_3
_geom_torsion_atom_site_label_4
_geom_torsion_site_symmetry_1
_geom_torsion_site_symmetry_2
_geom_torsion_site_symmetry_3
_geom_torsion_site_symmetry_4
_geom_torsion
_geom_torsion_publ_flag
C6A N1A C1A C21A . . . . 163.42(14) ?
C2A N1A C1A C21A . . . . -74.36(18) ?
C6A N1A C2A C3A . . . . -63.95(17) ?
C1A N1A C2A C3A . . . . 173.49(14) ?
N1A C2A C3A C7A . . . . -151.02(17) ?
N1A C2A C3A C4A . . . . 28.7(2) ?
O1A O1A C4A C5A 1 . . . 0.0(3) ?
O1A O1A C4A C3A 1 . . . 0.0(3) ?
C7A C3A C4A O1A . . . 1 1.2(3) ?
C2A C3A C4A O1A . . . 1 -178.50(16) ?
C7A C3A C4A O1A . . . . 1.2(3) ?
C2A C3A C4A O1A . . . . -178.50(16) ?
C7A C3A C4A C5A . . . . -177.55(15) ?
C2A C3A C4A C5A . . . . 2.7(2) ?
O1A C4A C5A C14A 1 . . . 3.9(3) ?
O1A C4A C5A C14A . . . . 3.9(3) ?
C3A C4A C5A C14A . . . . -177.34(15) ?
O1A C4A C5A C6A 1 . . . -179.84(16) ?
O1A C4A C5A C6A . . . . -179.84(16) ?
C3A C4A C5A C6A . . . . -1.1(2) ?
C2A N1A C6A C5A . . . . 65.66(18) ?
C1A N1A C6A C5A . . . . -171.47(14) ?
C14A C5A C6A N1A . . . . 143.83(17) ?
C4A C5A C6A N1A . . . . -32.1(2) ?
C4A C3A C7A C8A . . . . 174.85(17) ?
C2A C3A C7A C8A . . . . -5.5(3) ?
C3A C7A C8A C13A . . . . -19.2(3) ?
C3A C7A C8A C9A . . . . 165.48(18) ?
C13A C8A C9A C10A . . . . 0.3(3) ?
C7A C8A C9A C10A . . . . 175.98(16) ?
C8A C9A C10A C11A . . . . 0.2(3) ?
C9A C10A C11A C12A . . . . 0.1(3) ?
C9A C10A C11A Cl1A . . . . -178.20(14) ?
C10A C11A C12A C13A . . . . -0.9(3) ?
Cl1A C11A C12A C13A . . . . 177.40(14) ?
C11A C12A C13A C8A . . . . 1.4(3) ?
C9A C8A C13A C12A . . . . -1.1(3) ?
C7A C8A C13A C12A . . . . -176.41(17) ?
C4A C5A C14A C15A . . . . 178.45(16) ?
C6A C5A C14A C15A . . . . 2.5(3) ?
C5A C14A C15A C16A . . . . -153.04(19) ?
C5A C14A C15A C20A . . . . 28.7(3) ?
C20A C15A C16A C17A . . . . -1.7(3) ?
C14A C15A C16A C17A . . . . 179.90(16) ?
C15A C16A C17A C18A . . . . 2.1(3) ?
C16A C17A C18A C19A . . . . -0.8(3) ?
C16A C17A C18A Cl2A . . . . 178.13(14) ?
C17A C18A C19A C20A . . . . -0.8(3) ?
Cl2A C18A C19A C20A . . . . -179.76(13) ?
C18A C19A C20A C15A . . . . 1.2(3) ?
C16A C15A C20A C19A . . . . 0.0(3) ?
C14A C15A C20A C19A . . . . 178.24(16) ?
N1A C1A C21A C22A . . . . 120.53(17) ?
N1A C1A C21A C26A . . . . -61.1(2) ?
C26A C21A C22A C23A . . . . -1.1(3) ?
C1A C21A C22A C23A . . . . 177.27(16) ?
C21A C22A C23A C24A . . . . 0.7(3) ?
C22A C23A C24A C25A . . . . 0.3(3) ?
C23A C24A C25A C26A . . . . -0.9(3) ?
C24A C25A C26A C21A . . . . 0.5(3) ?
C22A C21A C26A C25A . . . . 0.5(2) ?
C1A C21A C26A C25A . . . . -177.93(16) ?
C6B N1B C1B C21B . . . . 64.13(19) ?
C2B N1B C1B C21B . . . . -61.88(19) ?
C6B N1B C2B C3B . . . . 66.43(17) ?
C1B N1B C2B C3B . . . . -166.71(14) ?
N1B C2B C3B C7B . . . . 148.23(18) ?
N1B C2B C3B C4B . . . . -30.7(2) ?
O1B O1B C4B C5B 1 . . . 0.0(2) ?
O1B O1B C4B C3B 1 . . . 0.0(3) ?
C7B C3B C4B O1B . . . 1 -2.5(3) ?
C2B C3B C4B O1B . . . 1 176.6(2) ?
C7B C3B C4B O1B . . . . -2.5(3) ?
C2B C3B C4B O1B . . . . 176.6(2) ?
C7B C3B C4B C5B . . . . 175.28(17) ?
C2B C3B C4B C5B . . . . -5.7(3) ?
O1B C4B C5B C14B 1 . . . 6.4(3) ?
O1B C4B C5B C14B . . . . 6.4(3) ?
C3B C4B C5B C14B . . . . -171.31(17) ?
O1B C4B C5B C6B 1 . . . -172.3(2) ?
O1B C4B C5B C6B . . . . -172.3(2) ?
C3B C4B C5B C6B . . . . 9.9(3) ?
C2B N1B C6B C5B . . . . -62.09(18) ?
C1B N1B C6B C5B . . . . 171.20(14) ?
C14B C5B C6B N1B . . . . -155.89(17) ?
C4B C5B C6B N1B . . . . 22.7(2) ?
C4B C3B C7B C8B . . . . -178.06(18) ?
C2B C3B C7B C8B . . . . 3.0(3) ?
C3B C7B C8B C13B . . . . 25.4(3) ?
C3B C7B C8B C9B . . . . -157.34(19) ?
C13B C8B C9B C10B . . . . -2.4(3) ?
C7B C8B C9B C10B . . . . -179.87(17) ?
C8B C9B C10B C11B . . . . 1.5(3) ?
C9B C10B C11B C12B . . . . 0.3(3) ?
C9B C10B C11B Cl1B . . . . 178.39(14) ?
C10B C11B C12B C13B . . . . -1.0(3) ?
Cl1B C11B C12B C13B . . . . -179.10(14) ?
C11B C12B C13B C8B . . . . 0.0(3) ?
C9B C8B C13B C12B . . . . 1.7(3) ?
C7B C8B C13B C12B . . . . 178.97(17) ?
C4B C5B C14B C15B . . . . 178.23(18) ?
C6B C5B C14B C15B . . . . -3.1(3) ?
C5B C14B C15B C16B . . . . 160.85(19) ?
C5B C14B C15B C20B . . . . -22.0(3) ?
C20B C15B C16B C17B . . . . 2.8(3) ?
C14B C15B C16B C17B . . . . -179.86(16) ?
C15B C16B C17B C18B . . . . -1.8(3) ?
C16B C17B C18B C19B . . . . -0.8(3) ?
C16B C17B C18B Cl2B . . . . 178.72(14) ?
C17B C18B C19B C20B . . . . 2.5(3) ?
Cl2B C18B C19B C20B . . . . -177.08(14) ?
C18B C19B C20B C15B . . . . -1.5(3) ?
C16B C15B C20B C19B . . . . -1.1(3) ?
C14B C15B C20B C19B . . . . -178.24(17) ?
N1B C1B C21B C22B . . . . 85.3(2) ?
N1B C1B C21B C26B . . . . -94.30(19) ?
C26B C21B C22B C23B . . . . 1.1(3) ?
C1B C21B C22B C23B . . . . -178.52(16) ?
C21B C22B C23B C24B . . . . -1.0(3) ?
C22B C23B C24B C25B . . . . 0.5(3) ?
C23B C24B C25B C26B . . . . -0.1(3) ?
C24B C25B C26B C21B . . . . 0.2(3) ?
C22B C21B C26B C25B . . . . -0.7(3) ?
C1B C21B C26B C25B . . . . 178.92(17) ?
